data_7022135
loop_
_publ_author_name
'Shi, Dabin'
'Ren, Yanwei'
'Jiang, Huanfeng'
'Lu, Jiaxian'
'Cheng, Xiaofei'

_publ_section_title
;
 A new three-dimensional metal-organic framework constructed from
 9,10-anthracene dibenzoate and Cd(II) as a highly active heterogeneous
 catalyst for oxidation of alkylbenzenes.
;
_journal_issue 2
_journal_name_full 'Dalton transactions (Cambridge, England : 2003)'
_journal_page_first 484
_journal_page_last 491
_journal_paper_doi 10.1039/c2dt31844j
_journal_volume 42
_journal_year 2013
_chemical_formula_sum 'C28 H17 Cd O9'
_chemical_formula_weight 609.82
_chemical_name_systematic
;
?
;
_space_group_IT_number 15
_symmetry_cell_setting monoclinic
_symmetry_space_group_name_Hall '-C 2yc'
_symmetry_space_group_name_H-M 'C 1 2/c 1'
_atom_sites_solution_hydrogens geom
_atom_sites_solution_primary direct
_atom_sites_solution_secondary difmap
_audit_creation_method SHELXL-97
_cell_angle_alpha 90.00
_cell_angle_beta 96.68(3)
_cell_angle_gamma 90.00
_cell_formula_units_Z 4
_cell_length_a 33.321(7)
_cell_length_b 9.807(2)
_cell_length_c 7.8951(16)
_cell_measurement_temperature 293(2)
_cell_volume 2562.4(9)
_computing_structure_refinement 'SHELXL-97 (Sheldrick, 1997)'
_computing_structure_solution 'SHELXS-97 (Sheldrick, 1990)'
_diffrn_ambient_temperature 293(2)
_diffrn_measured_fraction_theta_full 0.997
_diffrn_measured_fraction_theta_max 0.997
_diffrn_radiation_monochromator graphite
_diffrn_radiation_source 'fine-focus sealed tube'
_diffrn_radiation_type MoK\a
_diffrn_radiation_wavelength 0.71073
_diffrn_reflns_av_R_equivalents 0.0413
_diffrn_reflns_av_sigmaI/netI 0.0359
_diffrn_reflns_limit_h_max 43
_diffrn_reflns_limit_h_min -41
_diffrn_reflns_limit_k_max 12
_diffrn_reflns_limit_k_min -11
_diffrn_reflns_limit_l_max 10
_diffrn_reflns_limit_l_min -10
_diffrn_reflns_number 12124
_diffrn_reflns_theta_full 27.46
_diffrn_reflns_theta_max 27.46
_diffrn_reflns_theta_min 3.33
_exptl_absorpt_coefficient_mu 0.906
_exptl_absorpt_correction_T_max 0.9148
_exptl_absorpt_correction_T_min 0.8395
_exptl_crystal_density_diffrn 1.581
_exptl_crystal_density_method 'not measured'
_exptl_crystal_F_000 1220
_exptl_crystal_size_max 0.20
_exptl_crystal_size_mid 0.20
_exptl_crystal_size_min 0.10
_refine_diff_density_max 0.722
_refine_diff_density_min -1.018
_refine_diff_density_rms 0.109
_refine_ls_extinction_method none
_refine_ls_goodness_of_fit_ref 1.128
_refine_ls_hydrogen_treatment mixed
_refine_ls_matrix_type full
_refine_ls_number_parameters 174
_refine_ls_number_reflns 2930
_refine_ls_number_restraints 0
_refine_ls_restrained_S_all 1.128
_refine_ls_R_factor_all 0.0637
_refine_ls_R_factor_gt 0.0410
_refine_ls_shift/su_max 0.000
_refine_ls_shift/su_mean 0.000
_refine_ls_structure_factor_coef Fsqd
_refine_ls_weighting_details 'calc w=1/[\s^2^(Fo^2^)+(0.0500P)^2^+6.8070P] where P=(Fo^2^+2Fc^2^)/3'
_refine_ls_weighting_scheme calc
_refine_ls_wR_factor_gt 0.0924
_refine_ls_wR_factor_ref 0.1234
_reflns_number_gt 2149
_reflns_number_total 2930
_reflns_threshold_expression >2sigma(I)
_cod_data_source_file c2dt31844j.txt
_cod_data_source_block shelxl
_cod_original_sg_symbol_H-M c2/c
_cod_database_code 7022135

loop_
_symmetry_equiv_pos_as_xyz
'x, y, z'
'-x, y, -z+1/2'
'x+1/2, y+1/2, z'
'-x+1/2, y+1/2, -z+1/2'
'-x, -y, -z'
'x, -y, z-1/2'
'-x+1/2, -y+1/2, -z'
'x+1/2, -y+1/2, z-1/2'

loop_
_atom_site_label
_atom_site_type_symbol
_atom_site_fract_x
_atom_site_fract_y
_atom_site_fract_z
_atom_site_U_iso_or_equiv
_atom_site_adp_type
_atom_site_occupancy
_atom_site_symmetry_multiplicity
_atom_site_calc_flag
_atom_site_refinement_flags
Cd1 Cd 0.0000 0.47079(5) 0.2500 0.04869(18) Uani 1 2 d S
O1 O 0.04767(9) 0.3316(4) 0.3880(4) 0.0652(9) Uani 1 1 d .
O1W O 0.0000 0.7005(5) 0.2500 0.0801(15) Uani 1 2 d S
H1W H -0.0168 0.7284 0.1736 0.120 Uiso 0.50 1 calc PR
O2 O 0.04396(9) 0.5249(3) 0.5263(5) 0.0611(9) Uani 1 1 d .
C1 C 0.06120(11) 0.4135(5) 0.5041(6) 0.0533(11) Uani 1 1 d .
C2 C 0.09935(11) 0.3781(5) 0.6146(5) 0.0472(10) Uani 1 1 d .
C3 C 0.12107(12) 0.4798(5) 0.7046(6) 0.0508(10) Uani 1 1 d .
H3 H 0.1110 0.5683 0.7018 0.061 Uiso 1 1 calc R
C4 C 0.15782(12) 0.4508(4) 0.7993(6) 0.0503(11) Uani 1 1 d .
H4 H 0.1724 0.5203 0.8585 0.060 Uiso 1 1 calc R
C5 C 0.17288(11) 0.3196(4) 0.8060(5) 0.0466(10) Uani 1 1 d .
C6 C 0.15060(13) 0.2178(5) 0.7187(6) 0.0599(13) Uani 1 1 d .
H6 H 0.1602 0.1287 0.7242 0.072 Uiso 1 1 calc R
C7 C 0.11409(12) 0.2469(5) 0.6228(6) 0.0572(12) Uani 1 1 d .
H7 H 0.0995 0.1774 0.5637 0.069 Uiso 1 1 calc R
C8 C 0.21275(11) 0.2861(4) 0.9069(5) 0.0429(9) Uani 1 1 d .
C9 C 0.21324(11) 0.2251(4) 1.0673(5) 0.0431(9) Uani 1 1 d .
C10 C 0.24867(11) 0.3117(4) 0.8375(5) 0.0439(9) Uani 1 1 d .
C11 C 0.24964(13) 0.3726(5) 0.6742(6) 0.0543(11) Uani 1 1 d .
H11 H 0.2254 0.3974 0.6109 0.065 Uiso 1 1 calc R
C12 C 0.28472(14) 0.3955(5) 0.6086(6) 0.0579(11) Uani 1 1 d .
H12 H 0.2843 0.4353 0.5016 0.069 Uiso 1 1 calc R
C13 C 0.32189(13) 0.3593(5) 0.7013(6) 0.0577(12) Uani 1 1 d .
H13 H 0.3459 0.3752 0.6551 0.069 Uiso 1 1 calc R
C14 C 0.17722(12) 0.1985(4) 1.1426(6) 0.0513(11) Uani 1 1 d .
H14 H 0.1524 0.2214 1.0829 0.062 Uiso 1 1 calc R
O3WB O 0.9466(5) 0.8514(15) 0.030(2) 0.367(9) Uani 1 1 d .
O2WA O 0.0551(5) 0.0740(14) 0.2551(18) 0.355(10) Uani 1 1 d .

loop_
_atom_site_aniso_label
_atom_site_aniso_U_11
_atom_site_aniso_U_22
_atom_site_aniso_U_33
_atom_site_aniso_U_23
_atom_site_aniso_U_13
_atom_site_aniso_U_12
Cd1 0.0318(2) 0.0590(3) 0.0499(3) 0.000 -0.01802(17) 0.000
O1 0.0425(16) 0.091(2) 0.0555(19) 0.0008(17) -0.0230(14) 0.0047(16)
O1W 0.094(4) 0.061(3) 0.080(4) 0.000 -0.010(3) 0.000
O2 0.0317(14) 0.072(2) 0.076(2) 0.0129(17) -0.0108(14) 0.0139(15)
C1 0.0278(18) 0.077(3) 0.051(3) 0.012(2) -0.0089(17) 0.001(2)
C2 0.0288(18) 0.066(3) 0.043(2) 0.0047(19) -0.0111(16) 0.0057(17)
C3 0.0326(19) 0.052(2) 0.063(3) 0.008(2) -0.0125(18) 0.0066(17)
C4 0.036(2) 0.053(3) 0.057(3) 0.0003(19) -0.0179(18) 0.0042(17)
C5 0.0328(18) 0.056(3) 0.046(2) 0.0026(19) -0.0151(16) 0.0063(17)
C6 0.046(2) 0.053(3) 0.073(3) -0.004(2) -0.025(2) 0.0102(19)
C7 0.043(2) 0.061(3) 0.061(3) -0.010(2) -0.022(2) 0.005(2)
C8 0.0328(18) 0.045(2) 0.046(2) -0.0001(17) -0.0149(16) 0.0044(16)
C9 0.0355(19) 0.043(2) 0.047(2) -0.0037(17) -0.0129(16) 0.0054(16)
C10 0.040(2) 0.044(2) 0.044(2) -0.0007(17) -0.0156(16) 0.0049(16)
C11 0.046(2) 0.055(3) 0.056(3) 0.004(2) -0.0206(19) 0.0034(19)
C12 0.058(3) 0.059(3) 0.054(3) 0.008(2) -0.006(2) -0.002(2)
C13 0.046(2) 0.060(3) 0.065(3) 0.000(2) -0.001(2) -0.001(2)
C14 0.038(2) 0.054(3) 0.058(3) -0.001(2) -0.0114(18) 0.0059(18)
O3WB 0.382(18) 0.301(17) 0.41(2) 0.144(15) -0.007(16) 0.166(14)
O2WA 0.48(2) 0.237(12) 0.306(16) -0.120(11) -0.137(16) 0.131(14)

loop_
_atom_type_symbol
_atom_type_description
_atom_type_scat_dispersion_real
_atom_type_scat_dispersion_imag
_atom_type_scat_source
C C 0.0033 0.0016 'International Tables Vol C Tables 4.2.6.8 and 6.1.1.4'
H H 0.0000 0.0000 'International Tables Vol C Tables 4.2.6.8 and 6.1.1.4'
Cd Cd -0.8075 1.2024 'International Tables Vol C Tables 4.2.6.8 and 6.1.1.4'
O O 0.0106 0.0060 'International Tables Vol C Tables 4.2.6.8 and 6.1.1.4'

loop_
_geom_angle_atom_site_label_1
_geom_angle_atom_site_label_2
_geom_angle_atom_site_label_3
_geom_angle
_geom_angle_site_symmetry_1
_geom_angle_site_symmetry_3
O1W Cd1 O1 126.89(9) . 2
O1W Cd1 O1 126.89(9) . .
O1 Cd1 O1 106.22(17) 2 .
O1W Cd1 O2 89.00(8) . 5_566
O1 Cd1 O2 84.95(12) 2 5_566
O1 Cd1 O2 96.26(12) . 5_566
O1W Cd1 O2 89.00(8) . 6_565
O1 Cd1 O2 96.26(12) 2 6_565
O1 Cd1 O2 84.95(12) . 6_565
O2 Cd1 O2 178.01(16) 5_566 6_565
O1W Cd1 O2 77.93(8) . 2
O1 Cd1 O2 54.03(11) 2 2
O1 Cd1 O2 146.98(12) . 2
O2 Cd1 O2 106.59(11) 5_566 2
O2 Cd1 O2 72.97(11) 6_565 2
O1W Cd1 O2 77.93(8) . .
O1 Cd1 O2 146.98(12) 2 .
O1 Cd1 O2 54.03(11) . .
O2 Cd1 O2 72.97(11) 5_566 .
O2 Cd1 O2 106.59(11) 6_565 .
O2 Cd1 O2 155.86(15) 2 .
O1W Cd1 C1 101.80(11) . 2
O1 Cd1 C1 27.07(14) 2 2
O1 Cd1 C1 130.17(14) . 2
O2 Cd1 C1 94.33(12) 5_566 2
O2 Cd1 C1 86.08(12) 6_565 2
O2 Cd1 C1 27.13(13) 2 2
O2 Cd1 C1 167.30(12) . 2
O1W Cd1 C1 101.80(11) . .
O1 Cd1 C1 130.17(14) 2 .
O1 Cd1 C1 27.07(14) . .
O2 Cd1 C1 86.08(12) 5_566 .
O2 Cd1 C1 94.33(12) 6_565 .
O2 Cd1 C1 167.30(12) 2 .
O2 Cd1 C1 27.13(13) . .
C1 Cd1 C1 156.4(2) 2 .
C1 O1 Cd1 97.8(3) . .
Cd1 O1W H1W 109.5 . .
C1 O2 Cd1 116.2(3) . 5_566
C1 O2 Cd1 85.7(3) . .
Cd1 O2 Cd1 107.03(11) 5_566 .
O2 C1 O1 121.6(4) . .
O2 C1 C2 119.4(4) . .
O1 C1 C2 118.9(4) . .
O2 C1 Cd1 67.1(2) . .
O1 C1 Cd1 55.1(2) . .
C2 C1 Cd1 168.9(3) . .
C7 C2 C3 119.3(3) . .
C7 C2 C1 121.2(4) . .
C3 C2 C1 119.5(4) . .
C2 C3 C4 120.5(4) . .
C2 C3 H3 119.8 . .
C4 C3 H3 119.8 . .
C5 C4 C3 120.4(4) . .
C5 C4 H4 119.8 . .
C3 C4 H4 119.8 . .
C6 C5 C4 118.9(3) . .
C6 C5 C8 119.9(4) . .
C4 C5 C8 121.2(4) . .
C5 C6 C7 120.8(4) . .
C5 C6 H6 119.6 . .
C7 C6 H6 119.6 . .
C2 C7 C6 120.2(4) . .
C2 C7 H7 119.9 . .
C6 C7 H7 119.9 . .
C10 C8 C9 120.8(3) . .
C10 C8 C5 119.9(4) . .
C9 C8 C5 119.3(4) . .
C8 C9 C14 122.3(3) . .
C8 C9 C10 119.7(4) . 7_557
C14 C9 C10 118.0(4) . 7_557
C8 C10 C11 122.7(3) . .
C8 C10 C9 119.6(4) . 7_557
C11 C10 C9 117.7(4) . 7_557
C12 C11 C10 121.9(4) . .
C12 C11 H11 119.1 . .
C10 C11 H11 119.1 . .
C11 C12 C13 120.5(4) . .
C11 C12 H12 119.8 . .
C13 C12 H12 119.8 . .
C14 C13 C12 120.2(4) 7_557 .
C14 C13 H13 119.9 7_557 .
C12 C13 H13 119.9 . .
C13 C14 C9 121.8(4) 7_557 .
C13 C14 H14 119.1 7_557 .
C9 C14 H14 119.1 . .

loop_
_geom_bond_atom_site_label_1
_geom_bond_atom_site_label_2
_geom_bond_distance
_geom_bond_site_symmetry_2
Cd1 O1W 2.253(5) .
Cd1 O1 2.274(3) 2
Cd1 O1 2.274(3) .
Cd1 O2 2.423(4) 5_566
Cd1 O2 2.423(4) 6_565
Cd1 O2 2.538(3) 2
Cd1 O2 2.538(3) .
Cd1 C1 2.747(4) 2
Cd1 C1 2.747(4) .
O1 C1 1.262(6) .
O1W H1W 0.8200 .
O2 C1 1.256(6) .
O2 Cd1 2.423(4) 5_566
C1 C2 1.497(5) .
C2 C7 1.377(6) .
C2 C3 1.379(6) .
C3 C4 1.388(5) .
C3 H3 0.9300 .
C4 C5 1.380(6) .
C4 H4 0.9300 .
C5 C6 1.380(6) .
C5 C8 1.503(4) .
C6 C7 1.386(5) .
C6 H6 0.9300 .
C7 H7 0.9300 .
C8 C10 1.395(6) .
C8 C9 1.399(6) .
C9 C14 1.424(6) .
C9 C10 1.443(5) 7_557
C10 C11 1.426(6) .
C10 C9 1.443(5) 7_557
C11 C12 1.351(7) .
C11 H11 0.9300 .
C12 C13 1.409(6) .
C12 H12 0.9300 .
C13 C14 1.354(6) 7_557
C13 H13 0.9300 .
C14 C13 1.354(6) 7_557
C14 H14 0.9300 .

loop_
_geom_torsion_atom_site_label_1
_geom_torsion_atom_site_label_2
_geom_torsion_atom_site_label_3
_geom_torsion_atom_site_label_4
_geom_torsion
_geom_torsion_site_symmetry_1
_geom_torsion_site_symmetry_4
O1W Cd1 O1 C1 24.9(3) . .
O1 Cd1 O1 C1 -155.1(3) 2 .
O2 Cd1 O1 C1 -68.5(3) 5_566 .
O2 Cd1 O1 C1 109.9(3) 6_565 .
O2 Cd1 O1 C1 157.4(3) 2 .
O2 Cd1 O1 C1 -4.9(3) . .
C1 Cd1 O1 C1 -169.61(17) 2 .
O1W Cd1 O2 C1 -151.2(3) . .
O1 Cd1 O2 C1 66.0(3) 2 .
O1 Cd1 O2 C1 4.9(3) . .
O2 Cd1 O2 C1 116.1(3) 5_566 .
O2 Cd1 O2 C1 -65.9(2) 6_565 .
O2 Cd1 O2 C1 -151.2(3) 2 .
C1 Cd1 O2 C1 118.7(7) 2 .
O1W Cd1 O2 Cd1 92.69(10) . 5_566
O1 Cd1 O2 Cd1 -50.2(3) 2 5_566
O1 Cd1 O2 Cd1 -111.29(18) . 5_566
O2 Cd1 O2 Cd1 0.0 5_566 5_566
O2 Cd1 O2 Cd1 177.97(17) 6_565 5_566
O2 Cd1 O2 Cd1 92.69(10) 2 5_566
C1 Cd1 O2 Cd1 2.6(7) 2 5_566
C1 Cd1 O2 Cd1 -116.1(3) . 5_566
Cd1 O2 C1 O1 98.5(5) 5_566 .
Cd1 O2 C1 O1 -8.3(4) . .
Cd1 O2 C1 C2 -83.1(4) 5_566 .
Cd1 O2 C1 C2 170.0(4) . .
Cd1 O2 C1 Cd1 106.9(2) 5_566 .
Cd1 O1 C1 O2 9.4(5) . .
Cd1 O1 C1 C2 -169.0(3) . .
O1W Cd1 C1 O2 28.8(3) . .
O1 Cd1 C1 O2 -139.4(3) 2 .
O1 Cd1 C1 O2 -171.3(5) . .
O2 Cd1 C1 O2 -59.4(3) 5_566 .
O2 Cd1 C1 O2 118.7(2) 6_565 .
O2 Cd1 C1 O2 116.2(7) 2 .
C1 Cd1 C1 O2 -151.2(3) 2 .
O1W Cd1 C1 O1 -159.9(3) . .
O1 Cd1 C1 O1 32.0(4) 2 .
O2 Cd1 C1 O1 112.0(3) 5_566 .
O2 Cd1 C1 O1 -70.0(3) 6_565 .
O2 Cd1 C1 O1 -72.4(7) 2 .
O2 Cd1 C1 O1 171.3(5) . .
C1 Cd1 C1 O1 20.1(3) 2 .
O1W Cd1 C1 C2 -99.6(18) . .
O1 Cd1 C1 C2 92.3(18) 2 .
O1 Cd1 C1 C2 60.3(18) . .
O2 Cd1 C1 C2 172.3(19) 5_566 .
O2 Cd1 C1 C2 -9.7(19) 6_565 .
O2 Cd1 C1 C2 -12(2) 2 .
O2 Cd1 C1 C2 -128(2) . .
C1 Cd1 C1 C2 80.4(18) 2 .
O2 C1 C2 C7 164.7(4) . .
O1 C1 C2 C7 -16.9(7) . .
Cd1 C1 C2 C7 -71(2) . .
O2 C1 C2 C3 -18.0(7) . .
O1 C1 C2 C3 160.4(4) . .
Cd1 C1 C2 C3 105.9(18) . .
C7 C2 C3 C4 1.4(7) . .
C1 C2 C3 C4 -175.9(4) . .
C2 C3 C4 C5 -0.7(7) . .
C3 C4 C5 C6 -0.6(7) . .
C3 C4 C5 C8 179.6(4) . .
C4 C5 C6 C7 1.3(8) . .
C8 C5 C6 C7 -179.0(4) . .
C3 C2 C7 C6 -0.8(7) . .
C1 C2 C7 C6 176.5(4) . .
C5 C6 C7 C2 -0.6(8) . .
C6 C5 C8 C10 99.3(5) . .
C4 C5 C8 C10 -81.0(6) . .
C6 C5 C8 C9 -78.5(6) . .
C4 C5 C8 C9 101.3(5) . .
C10 C8 C9 C14 179.5(4) . .
C5 C8 C9 C14 -2.7(6) . .
C10 C8 C9 C10 0.1(7) . 7_557
C5 C8 C9 C10 177.8(4) . 7_557
C9 C8 C10 C11 179.5(4) . .
C5 C8 C10 C11 1.8(6) . .
C9 C8 C10 C9 -0.1(7) . 7_557
C5 C8 C10 C9 -177.8(4) . 7_557
C8 C10 C11 C12 -179.4(5) . .
C9 C10 C11 C12 0.2(6) 7_557 .
C10 C11 C12 C13 -0.1(7) . .
C11 C12 C13 C14 -0.1(8) . 7_557
C8 C9 C14 C13 -179.3(4) . 7_557
C10 C9 C14 C13 0.1(6) 7_557 7_557
